data_2236963
loop_
_publ_author_name
'Moreno-Fuquen, Rodolfo'
'Mosquera, Fabricio'
'Kennedy, Alan R.'
'Morrison, Catriona A.'
'De Almeida Santos, Regina H.'

_publ_section_title
;
 2,4,6-Trinitrophenyl benzoate
;
_journal_coeditor_code LH5562
_journal_issue 12
_journal_name_full 'Acta Crystallographica Section E'
_journal_page_first o3493
_journal_paper_doi 10.1107/S1600536812048362
_journal_volume 68
_journal_year 2012
_chemical_formula_iupac 'C13 H7 N3 O8'
_chemical_formula_moiety 'C13 H7 N3 O8'
_chemical_formula_sum 'C13 H7 N3 O8'
_chemical_formula_weight 333.22
_chemical_melting_point 435.0(10)
_chemical_name_common '2,4,6-trinitrophenyl benzoate'
_chemical_name_systematic
;
2,4,6-Trinitrophenyl benzoate
;
_space_group_IT_number 19
_symmetry_cell_setting orthorhombic
_symmetry_space_group_name_Hall 'P 2ac 2ab'
_symmetry_space_group_name_H-M 'P 21 21 21'
_atom_sites_solution_hydrogens geom
_atom_sites_solution_primary direct
_atom_sites_solution_secondary difmap
_audit_creation_method SHELXL-97
_cell_angle_alpha 90.00
_cell_angle_beta 90.00
_cell_angle_gamma 90.00
_cell_formula_units_Z 4
_cell_length_a 7.5818(3)
_cell_length_b 8.3714(2)
_cell_length_c 21.0625(10)
_cell_measurement_reflns_used 5179
_cell_measurement_temperature 123
_cell_measurement_theta_max 26.98
_cell_measurement_theta_min 2.86
_cell_volume 1336.84(9)
_computing_cell_refinement
;
CrysAlis PRO (Oxford Diffraction, 2010)
;
_computing_data_collection
;
CrysAlis PRO (Oxford Diffraction, 2010)
;
_computing_data_reduction
;
CrysAlis PRO (Oxford Diffraction, 2010)
;
_computing_molecular_graphics
;
ORTEP-3 for Windows (Farrugia, 2012) and
<i>Mercury</i> (Macrae <i>et al.</i>, 2006)
;
_computing_publication_material 'WinGX (Farrugia, 2012)'
_computing_structure_refinement 'SHELXL97 (Sheldrick, 2008)'
_computing_structure_solution 'SHELXS97 (Sheldrick, 2008)'
_diffrn_ambient_temperature 123
_diffrn_measured_fraction_theta_full 0.998
_diffrn_measured_fraction_theta_max 0.998
_diffrn_measurement_device_type 'Oxford Diffraction Xcalibur E'
_diffrn_measurement_method '\w scans'
_diffrn_radiation_monochromator graphite
_diffrn_radiation_source 'fine-focus sealed tube'
_diffrn_radiation_type MoK\a
_diffrn_radiation_wavelength 0.71073
_diffrn_reflns_av_R_equivalents 0.0191
_diffrn_reflns_av_sigmaI/netI 0.0309
_diffrn_reflns_limit_h_max 8
_diffrn_reflns_limit_h_min -9
_diffrn_reflns_limit_k_max 10
_diffrn_reflns_limit_k_min -10
_diffrn_reflns_limit_l_max 23
_diffrn_reflns_limit_l_min -26
_diffrn_reflns_number 5179
_diffrn_reflns_theta_full 26.98
_diffrn_reflns_theta_max 26.98
_diffrn_reflns_theta_min 2.86
_diffrn_standards_decay_% 0
_diffrn_standards_interval_time 120
_diffrn_standards_number 0
_exptl_absorpt_coefficient_mu 0.141
_exptl_absorpt_correction_type none
_exptl_crystal_colour pale-yellow
_exptl_crystal_density_diffrn 1.656
_exptl_crystal_density_method 'not measured'
_exptl_crystal_description block
_exptl_crystal_F_000 680
_exptl_crystal_size_max 0.31
_exptl_crystal_size_mid 0.21
_exptl_crystal_size_min 0.12
_refine_diff_density_max 0.168
_refine_diff_density_min -0.213
_refine_ls_extinction_method none
_refine_ls_goodness_of_fit_ref 1.050
_refine_ls_hydrogen_treatment constr
_refine_ls_matrix_type full
_refine_ls_number_parameters 217
_refine_ls_number_reflns 2758
_refine_ls_number_restraints 0
_refine_ls_restrained_S_all 1.050
_refine_ls_R_factor_all 0.0356
_refine_ls_R_factor_gt 0.0318
_refine_ls_shift/su_max 0.000
_refine_ls_shift/su_mean 0.000
_refine_ls_structure_factor_coef Fsqd
_refine_ls_weighting_details 'calc w=1/[\s^2^(Fo^2^)+(0.0354P)^2^+0.1599P] where P=(Fo^2^+2Fc^2^)/3'
_refine_ls_weighting_scheme calc
_refine_ls_wR_factor_gt 0.0714
_refine_ls_wR_factor_ref 0.0731
_reflns_number_gt 2563
_reflns_number_total 2758
_reflns_threshold_expression I>2\s(I)'
_cod_data_source_file lh5562.cif
_cod_data_source_block I
_cod_database_code 2236963
_cod_database_fobs_code 2236963

loop_
_symmetry_equiv_pos_as_xyz
'x, y, z'
'-x+1/2, -y, z+1/2'
'x+1/2, -y+1/2, -z'
'-x, y+1/2, -z+1/2'

loop_
_atom_site_type_symbol
_atom_site_label
_atom_site_fract_x
_atom_site_fract_y
_atom_site_fract_z
_atom_site_U_iso_or_equiv
_atom_site_adp_type
_atom_site_calc_flag
_atom_site_refinement_flags
_atom_site_occupancy
_atom_site_symmetry_multiplicity
O O1 0.11331(19) 0.69680(17) 0.15456(6) 0.0370(3) Uani d . 1 1
O O2 -0.03793(16) 0.51649(14) 0.20396(6) 0.0265(3) Uani d . 1 1
O O3 -0.10783(19) 0.58818(19) 0.43018(7) 0.0423(4) Uani d . 1 1
O O4 0.07057(19) 0.74602(16) 0.48041(6) 0.0344(3) Uani d . 1 1
O O5 0.6229(2) 0.8632(2) 0.38383(7) 0.0479(4) Uani d . 1 1
O O6 0.65305(16) 0.87515(14) 0.28252(6) 0.0275(3) Uani d . 1 1
O O7 0.42129(15) 0.73147(12) 0.21060(5) 0.0182(2) Uani d . 1 1
O O8 0.35960(15) 0.99125(13) 0.19172(5) 0.0205(3) Uani d . 1 1
N N1 0.07053(19) 0.62411(16) 0.20235(6) 0.0207(3) Uani d . 1 1
N N2 0.01984(19) 0.67714(17) 0.43257(7) 0.0246(3) Uani d . 1 1
N N3 0.56820(19) 0.84505(16) 0.33002(7) 0.0219(3) Uani d . 1 1
C C1 0.3206(2) 0.73479(17) 0.26457(8) 0.0159(3) Uani d . 1 1
C C2 0.1511(2) 0.67083(17) 0.26317(8) 0.0170(3) Uani d . 1 1
C C3 0.0513(2) 0.64857(17) 0.31728(8) 0.0186(3) Uani d . 1 1
H H3 -0.0619 0.6002 0.3155 0.022 Uiso calc R 1 1
C C4 0.1230(2) 0.69963(18) 0.37407(8) 0.0192(3) Uani d . 1 1
C C5 0.2881(2) 0.76870(18) 0.37826(8) 0.0194(3) Uani d . 1 1
H H5 0.3328 0.8051 0.4178 0.023 Uiso calc R 1 1
C C6 0.3864(2) 0.78346(17) 0.32340(8) 0.0177(3) Uani d . 1 1
C C7 0.4341(2) 0.87175(17) 0.17581(7) 0.0168(3) Uani d . 1 1
C C8 0.5485(2) 0.84810(18) 0.12011(7) 0.0170(3) Uani d . 1 1
C C9 0.6668(2) 0.7207(2) 0.11679(8) 0.0237(4) Uani d . 1 1
H H9 0.6743 0.6461 0.1506 0.028 Uiso calc R 1 1
C C10 0.7730(2) 0.7040(2) 0.06380(9) 0.0309(4) Uani d . 1 1
H H10 0.8530 0.6170 0.0610 0.037 Uiso calc R 1 1
C C11 0.7630(2) 0.8137(2) 0.01489(9) 0.0268(4) Uani d . 1 1
H H11 0.8373 0.8020 -0.0211 0.032 Uiso calc R 1 1
C C12 0.6461(2) 0.94018(19) 0.01778(8) 0.0206(3) Uani d . 1 1
H H12 0.6403 1.0150 -0.0161 0.025 Uiso calc R 1 1
C C13 0.5369(2) 0.95746(18) 0.07042(7) 0.0178(3) Uani d . 1 1
H H13 0.4550 1.0432 0.0725 0.021 Uiso calc R 1 1

loop_
_atom_site_aniso_label
_atom_site_aniso_U_11
_atom_site_aniso_U_22
_atom_site_aniso_U_33
_atom_site_aniso_U_12
_atom_site_aniso_U_13
_atom_site_aniso_U_23
O1 0.0388(8) 0.0502(8) 0.0220(7) -0.0188(7) -0.0061(6) 0.0083(6)
O2 0.0218(6) 0.0228(5) 0.0347(7) -0.0062(5) -0.0041(6) -0.0043(5)
O3 0.0269(7) 0.0656(9) 0.0345(8) -0.0114(8) 0.0099(6) 0.0052(7)
O4 0.0417(8) 0.0419(7) 0.0197(6) 0.0053(7) 0.0050(6) -0.0049(6)
O5 0.0378(8) 0.0807(11) 0.0254(8) -0.0282(9) -0.0114(7) 0.0050(7)
O6 0.0211(6) 0.0316(6) 0.0299(7) -0.0083(6) 0.0011(6) 0.0042(6)
O7 0.0190(6) 0.0165(5) 0.0190(6) -0.0007(5) 0.0043(5) 0.0018(4)
O8 0.0201(6) 0.0188(5) 0.0227(6) 0.0028(5) 0.0031(5) 0.0011(5)
N1 0.0169(7) 0.0223(6) 0.0230(7) -0.0011(6) 0.0003(6) -0.0027(6)
N2 0.0214(7) 0.0292(7) 0.0233(8) 0.0068(7) 0.0044(7) 0.0035(6)
N3 0.0204(7) 0.0217(6) 0.0236(8) -0.0044(6) -0.0037(6) 0.0032(6)
C1 0.0179(8) 0.0120(6) 0.0178(8) 0.0017(6) 0.0023(6) 0.0019(6)
C2 0.0171(8) 0.0143(6) 0.0195(8) 0.0010(7) -0.0012(7) -0.0010(6)
C3 0.0154(7) 0.0162(7) 0.0241(8) 0.0011(7) 0.0022(7) 0.0015(6)
C4 0.0189(8) 0.0177(7) 0.0211(9) 0.0037(7) 0.0040(7) 0.0026(6)
C5 0.0231(8) 0.0160(7) 0.0190(8) 0.0027(7) -0.0027(7) -0.0001(6)
C6 0.0151(8) 0.0147(6) 0.0232(8) -0.0011(6) -0.0026(7) 0.0020(6)
C7 0.0138(7) 0.0176(7) 0.0188(8) -0.0026(7) -0.0030(6) 0.0016(6)
C8 0.0145(7) 0.0188(7) 0.0176(8) -0.0036(7) -0.0002(7) 0.0005(6)
C9 0.0211(8) 0.0263(8) 0.0237(9) 0.0051(8) 0.0011(7) 0.0033(7)
C10 0.0266(9) 0.0330(9) 0.0329(10) 0.0116(9) 0.0076(9) 0.0032(8)
C11 0.0220(9) 0.0338(9) 0.0244(9) 0.0038(8) 0.0078(8) -0.0007(7)
C12 0.0205(9) 0.0236(7) 0.0176(8) -0.0039(7) 0.0006(7) 0.0008(6)
C13 0.0153(8) 0.0177(7) 0.0203(8) -0.0007(7) -0.0014(7) -0.0011(6)

loop_
_atom_type_symbol
_atom_type_description
_atom_type_scat_dispersion_real
_atom_type_scat_dispersion_imag
_atom_type_scat_source
O O 0.0106 0.0060 'International Tables Vol C Tables 4.2.6.8 and 6.1.1.4'
N N 0.0061 0.0033 'International Tables Vol C Tables 4.2.6.8 and 6.1.1.4'
C C 0.0033 0.0016 'International Tables Vol C Tables 4.2.6.8 and 6.1.1.4'
H H 0.0000 0.0000 'International Tables Vol C Tables 4.2.6.8 and 6.1.1.4'

loop_
_geom_angle_atom_site_label_1
_geom_angle_atom_site_label_2
_geom_angle_atom_site_label_3
_geom_angle
C1 O7 C7 117.39(11)
O1 N1 O2 124.77(14)
O1 N1 C2 118.37(13)
O2 N1 C2 116.84(13)
O3 N2 O4 124.76(16)
O3 N2 C4 117.67(15)
O4 N2 C4 117.55(14)
O6 N3 O5 124.07(15)
O6 N3 C6 119.22(14)
O5 N3 C6 116.70(14)
O7 C1 C2 119.27(14)
O7 C1 C6 122.92(14)
C2 C1 C6 117.42(14)
C3 C2 C1 122.70(15)
C3 C2 N1 117.07(14)
C1 C2 N1 120.24(14)
C2 C3 C4 117.22(15)
C2 C3 H3 121.4
C4 C3 H3 121.4
C3 C4 C5 122.76(16)
C3 C4 N2 118.45(14)
C5 C4 N2 118.79(15)
C6 C5 C4 118.24(15)
C6 C5 H5 120.9
C4 C5 H5 120.9
C5 C6 C1 121.58(14)
C5 C6 N3 117.12(14)
C1 C6 N3 121.22(15)
O8 C7 O7 121.79(14)
O8 C7 C8 127.85(14)
O7 C7 C8 110.37(12)
C13 C8 C9 120.35(15)
C13 C8 C7 118.21(14)
C9 C8 C7 121.43(14)
C10 C9 C8 119.47(16)
C10 C9 H9 120.3
C8 C9 H9 120.3
C11 C10 C9 120.15(16)
C11 C10 H10 119.9
C9 C10 H10 119.9
C10 C11 C12 120.75(16)
C10 C11 H11 119.6
C12 C11 H11 119.6
C11 C12 C13 119.75(16)
C11 C12 H12 120.1
C13 C12 H12 120.1
C12 C13 C8 119.52(15)
C12 C13 H13 120.2
C8 C13 H13 120.2

loop_
_geom_bond_atom_site_label_1
_geom_bond_atom_site_label_2
_geom_bond_distance
O1 N1 1.2201(18)
O2 N1 1.2203(17)
O3 N2 1.222(2)
O4 N2 1.2231(18)
O5 N3 1.2166(19)
O6 N3 1.2158(17)
O7 C1 1.3695(19)
O7 C7 1.3876(17)
O8 C7 1.1965(18)
N1 C2 1.472(2)
N2 C4 1.471(2)
N3 C6 1.478(2)
C1 C2 1.393(2)
C1 C6 1.396(2)
C2 C3 1.381(2)
C3 C4 1.382(2)
C3 H3 0.9500
C4 C5 1.382(2)
C5 C6 1.381(2)
C5 H5 0.9500
C7 C8 1.473(2)
C8 C13 1.393(2)
C8 C9 1.395(2)
C9 C10 1.383(2)
C9 H9 0.9500
C10 C11 1.382(3)
C10 H10 0.9500
C11 C12 1.382(2)
C11 H11 0.9500
C12 C13 1.391(2)
C12 H12 0.9500
C13 H13 0.9500

loop_
_geom_hbond_atom_site_label_D
_geom_hbond_atom_site_label_H
_geom_hbond_atom_site_label_A
_geom_hbond_site_symmetry_A
_geom_hbond_distance_DH
_geom_hbond_distance_HA
_geom_hbond_distance_DA
_geom_hbond_angle_DHA
C3 H3 O8 4_545 0.95 2.44 3.388(2) 176.5

loop_
_geom_torsion_atom_site_label_1
_geom_torsion_atom_site_label_2
_geom_torsion_atom_site_label_3
_geom_torsion_atom_site_label_4
_geom_torsion
C7 O7 C1 C2 101.44(16)
C7 O7 C1 C6 -85.90(18)
O7 C1 C2 C3 170.39(13)
C6 C1 C2 C3 -2.7(2)
O7 C1 C2 N1 -9.8(2)
C6 C1 C2 N1 177.14(13)
O1 N1 C2 C3 149.89(15)
O2 N1 C2 C3 -28.6(2)
O1 N1 C2 C1 -29.9(2)
O2 N1 C2 C1 151.56(14)
C1 C2 C3 C4 3.0(2)
N1 C2 C3 C4 -176.85(13)
C2 C3 C4 C5 -0.8(2)
C2 C3 C4 N2 -179.85(13)
O3 N2 C4 C3 13.6(2)
O4 N2 C4 C3 -168.01(14)
O3 N2 C4 C5 -165.48(15)
O4 N2 C4 C5 12.9(2)
C3 C4 C5 C6 -1.6(2)
N2 C4 C5 C6 177.51(14)
C4 C5 C6 C1 1.9(2)
C4 C5 C6 N3 -174.95(13)
O7 C1 C6 C5 -172.62(13)
C2 C1 C6 C5 0.2(2)
O7 C1 C6 N3 4.1(2)
C2 C1 C6 N3 176.85(13)
O6 N3 C6 C5 -172.63(14)
O5 N3 C6 C5 7.0(2)
O6 N3 C6 C1 10.5(2)
O5 N3 C6 C1 -169.84(16)
C1 O7 C7 O8 -0.5(2)
C1 O7 C7 C8 179.19(13)
O8 C7 C8 C13 -18.8(3)
O7 C7 C8 C13 161.59(14)
O8 C7 C8 C9 160.83(17)
O7 C7 C8 C9 -18.8(2)
C13 C8 C9 C10 0.2(3)
C7 C8 C9 C10 -179.38(16)
C8 C9 C10 C11 0.6(3)
C9 C10 C11 C12 -0.7(3)
C10 C11 C12 C13 -0.1(3)
C11 C12 C13 C8 0.9(2)
C9 C8 C13 C12 -1.0(2)
C7 C8 C13 C12 178.63(15)
